data_2312149
loop_
_publ_author_name
'Murtaza, Ghulam'
'Khan, Majid'
'Farooq, Saba'
'Choudhary, M. Iqbal'
'Yousuf, Sammer'

_publ_section_title
;
 New cocrystals of heterocyclic drugs: structural, antileishmanial,
 larvicidal and urease inhibition studies.
;
_journal_coeditor_code EF3042
_journal_issue 'Pt 6'
_journal_name_full 'Acta crystallographica. Section C, Structural chemistry'
_journal_page_first 237
_journal_page_last 248
_journal_paper_doi 10.1107/S2053229623003753
_journal_volume 79
_journal_year 2023
_chemical_formula_iupac 'C15 H12 N2 O1, C9 H8 O2'
_chemical_formula_moiety 'C15 H12 N2 O1, C9 H8 O2'
_chemical_formula_sum 'C24 H20 N2 O3'
_chemical_formula_weight 384.42
_chemical_name_common
;
Carbamazepine--<i>trans</i>-cinnamic acid (1/1)
;
_chemical_name_systematic
'2-Azatricyclo[9.4.0.0^3,8^]pentadeca-1(11),3,5,7,9,12,14-heptaene-2-carboxamide; 3-phenylprop-2-enoic acid'
_space_group_crystal_system monoclinic
_space_group_IT_number 14
_space_group_name_Hall '-P 2ybc'
_space_group_name_H-M_alt 'P 1 21/c 1'
_atom_sites_solution_hydrogens mixed
_audit_creation_method SHELXL-2018/3
_cell_angle_alpha 90
_cell_angle_beta 96.148(2)
_cell_angle_gamma 90
_cell_formula_units_Z 4
_cell_length_a 15.3440(6)
_cell_length_b 5.4552(3)
_cell_length_c 23.7301(9)
_cell_measurement_reflns_used 6596
_cell_measurement_temperature 285(2)
_cell_measurement_theta_max 67.25
_cell_measurement_theta_min 2.90
_cell_volume 1974.89(15)
_computing_cell_refinement
;
SAINT (Bruker, 2016)
;
_computing_data_collection
;
APEX3 (Bruker, 2016)
;
_computing_data_reduction
;
SAINT (Bruker, 2016)
;
_computing_molecular_graphics
;
ORTEP-3 for Windows (Farrugia, 2012) and
Mercury (Macrae <i>et al.</i>,  2020)
;
_computing_publication_material
;
PLATON (Spek, 2020)
;
_computing_structure_refinement
;
SHELXL2018 (Sheldrick, 2015<i>b</i>)
;
_computing_structure_solution
;
SHELXT2014 (Sheldrick, 2015<i>a</i>)
;
_diffrn_ambient_temperature 285(2)
_diffrn_measured_fraction_theta_full 0.982
_diffrn_measured_fraction_theta_max 0.981
_diffrn_measurement_device_type 'Bruker APEXII CCD'
_diffrn_measurement_method '\f and \w scans'
_diffrn_radiation_type CuK\a
_diffrn_radiation_wavelength 1.54178
_diffrn_reflns_av_R_equivalents 0.0668
_diffrn_reflns_av_unetI/netI 0.0340
_diffrn_reflns_limit_h_max 18
_diffrn_reflns_limit_h_min -18
_diffrn_reflns_limit_k_max 6
_diffrn_reflns_limit_k_min -6
_diffrn_reflns_limit_l_max 28
_diffrn_reflns_limit_l_min -28
_diffrn_reflns_number 25468
_diffrn_reflns_theta_full 67.679
_diffrn_reflns_theta_max 68.218
_diffrn_reflns_theta_min 2.896
_diffrn_source Cu
_exptl_absorpt_coefficient_mu 0.694
_exptl_absorpt_correction_T_max 0.973
_exptl_absorpt_correction_T_min 0.868
_exptl_absorpt_correction_type multi-scan
_exptl_absorpt_process_details
;
(SADABS; Bruker, 2016)
;
_exptl_crystal_colour colourless
_exptl_crystal_density_diffrn 1.293
_exptl_crystal_description NEEDLE
_exptl_crystal_F_000 808
_exptl_crystal_size_max 0.210
_exptl_crystal_size_mid 0.050
_exptl_crystal_size_min 0.040
_refine_diff_density_max 0.167
_refine_diff_density_min -0.200
_refine_ls_extinction_coef 0.0035(3)
_refine_ls_extinction_expression Fc^*^=kFc[1+0.001xFc^2^\l^3^/sin(2\q)]^-1/4^
_refine_ls_extinction_method
;
SHELXL2018 (Sheldrick, 2015<i>b</i>)
;
_refine_ls_goodness_of_fit_ref 1.008
_refine_ls_hydrogen_treatment mixed
_refine_ls_matrix_type full
_refine_ls_number_parameters 319
_refine_ls_number_reflns 3559
_refine_ls_number_restraints 197
_refine_ls_restrained_S_all 0.996
_refine_ls_R_factor_all 0.0716
_refine_ls_R_factor_gt 0.0429
_refine_ls_shift/su_max 0.000
_refine_ls_shift/su_mean 0.000
_refine_ls_structure_factor_coef Fsqd
_refine_ls_weighting_details 'w=1/[\s^2^(Fo^2^)+(0.0522P)^2^+0.4333P] where P=(Fo^2^+2Fc^2^)/3'
_refine_ls_weighting_scheme calc
_refine_ls_wR_factor_gt 0.0984
_refine_ls_wR_factor_ref 0.1129
_reflns_number_gt 2506
_reflns_number_total 3559
_reflns_threshold_expression 'I > 2\s(I)'
_cod_data_source_file ef3042sup1.cif
_cod_data_source_block CBZTCA
_cod_original_sg_symbol_H-M 'P 21/c'
_cod_database_code 2312149
_shelx_space_group_comment
;
The symmetry employed for this shelxl refinement is uniquely defined
by the following loop, which should always be used as a source of
symmetry information in preference to the above space-group names.
They are only intended as comments.
;
_shelx_estimated_absorpt_t_min 0.868
_shelx_estimated_absorpt_t_max 0.973

loop_
_space_group_symop_operation_xyz
'x, y, z'
'-x, y+1/2, -z+1/2'
'-x, -y, -z'
'x, -y-1/2, z-1/2'

loop_
_atom_site_type_symbol
_atom_site_label
_atom_site_fract_x
_atom_site_fract_y
_atom_site_fract_z
_atom_site_U_iso_or_equiv
_atom_site_adp_type
_atom_site_calc_flag
_atom_site_occupancy
_atom_site_disorder_assembly
_atom_site_disorder_group
O O1 0.40139(7) 0.1827(2) 0.48224(5) 0.0446(3) Uani d 1 . .
N N1 0.37041(8) 0.4543(3) 0.55005(5) 0.0373(3) Uani d 1 . .
N N2 0.50449(9) 0.2589(3) 0.55460(7) 0.0441(4) Uani d 1 . .
H H2A 0.540564 0.159188 0.541296 0.053 Uiso calc 0.5 . .
H H2B 0.519703 0.336733 0.585617 0.053 Uiso calc 0.5 . .
H H2C 0.528(2) 0.352(8) 0.5817(16) 0.053 Uiso d 0.5 . .
H H2D 0.531(2) 0.135(8) 0.5395(15) 0.053 Uiso d 0.5 . .
C C1 0.28236(10) 0.4877(3) 0.52383(7) 0.0382(4) Uani d 1 . .
C C2 0.26490(12) 0.6662(4) 0.48316(8) 0.0488(5) Uani d 1 . .
H H2 0.309714 0.768018 0.473686 0.059 Uiso calc 1 . .
C C3 0.18132(13) 0.6944(4) 0.45649(9) 0.0613(6) Uani d 1 . .
H H3 0.169356 0.815665 0.429202 0.074 Uiso calc 1 . .
C C4 0.11576(13) 0.5420(5) 0.47053(9) 0.0664(7) Uani d 1 . .
H H4 0.059520 0.557761 0.451952 0.080 Uiso calc 1 . .
C C5 0.13253(12) 0.3658(5) 0.51189(9) 0.0633(6) Uani d 1 . .
H H5 0.087520 0.263091 0.520642 0.076 Uiso calc 1 . .
C C6 0.21637(11) 0.3393(4) 0.54095(8) 0.0472(5) Uani d 1 . .
C C7 0.23114(13) 0.1734(4) 0.58898(10) 0.0638(6) Uani d 1 . .
H H7 0.198466 0.029501 0.586949 0.077 Uiso calc 1 . .
C C8 0.28683(13) 0.2058(4) 0.63585(9) 0.0637(6) Uani d 1 . .
H H8 0.287356 0.083377 0.663145 0.076 Uiso calc 1 . .
C C9 0.34635(12) 0.4092(4) 0.64907(8) 0.0503(5) Uani d 1 . .
C C10 0.36617(15) 0.4918(5) 0.70528(9) 0.0726(7) Uani d 1 . .
H H10 0.342633 0.410374 0.734585 0.087 Uiso calc 1 . .
C C11 0.42012(17) 0.6922(6) 0.71745(10) 0.0809(8) Uani d 1 . .
H H11 0.430895 0.747317 0.754627 0.097 Uiso calc 1 . .
C C12 0.45766(17) 0.8097(5) 0.67543(10) 0.0764(7) Uani d 1 . .
H H12 0.494431 0.943074 0.684014 0.092 Uiso calc 1 . .
C C13 0.44107(13) 0.7307(4) 0.62065(8) 0.0555(5) Uani d 1 . .
H H13 0.467081 0.809889 0.592040 0.067 Uiso calc 1 . .
C C14 0.38613(11) 0.5348(3) 0.60758(7) 0.0408(4) Uani d 1 . .
C C15 0.42488(10) 0.2930(3) 0.52711(7) 0.0347(4) Uani d 1 . .
C C16A 0.28984(19) 0.3835(6) 0.35628(12) 0.0500(7) Uani d 0.907(4) A 1
O O2A 0.34838(15) 0.5333(5) 0.35944(9) 0.0676(6) Uani d 0.907(4) A 1
O O3A 0.28359(15) 0.2049(4) 0.39373(10) 0.0661(6) Uani d 0.907(4) A 1
H H3A1 0.3323(15) 0.222(5) 0.4251(9) 0.099 Uiso d 0.907(4) A 1
C C17A 0.21566(14) 0.3778(5) 0.31132(9) 0.0541(7) Uani d 0.907(4) A 1
H H17A 0.176707 0.246818 0.310029 0.065 Uiso calc 0.907(4) A 1
C C18A 0.20282(16) 0.5513(5) 0.27313(10) 0.0492(7) Uani d 0.907(4) A 1
H H18A 0.243133 0.679156 0.275531 0.059 Uiso calc 0.907(4) A 1
C C16B 0.3160(19) 0.494(6) 0.3479(13) 0.057(5) Uani d 0.093(4) A 2
O O2B 0.3816(14) 0.618(5) 0.3591(10) 0.072(6) Uani d 0.093(4) A 2
H H2B1 0.402931 0.588271 0.391586 0.107 Uiso calc 0.093(4) A 2
O O3B 0.2963(16) 0.291(5) 0.3761(10) 0.061(5) Uani d 0.093(4) A 2
C C17B 0.2521(12) 0.556(4) 0.3001(8) 0.055(4) Uani d 0.093(4) A 2
H H17B 0.266764 0.692830 0.279801 0.066 Uiso calc 0.093(4) A 2
C C18B 0.1781(13) 0.454(5) 0.2805(9) 0.049(5) Uani d 0.093(4) A 2
H H18B 0.155282 0.321038 0.298485 0.059 Uiso calc 0.093(4) A 2
C C19 0.13096(12) 0.5641(4) 0.22677(7) 0.0481(5) Uani d 1 . .
C C20 0.13083(13) 0.7571(4) 0.18926(9) 0.0578(5) Uani d 1 . .
H H20 0.174643 0.875193 0.194558 0.069 Uiso calc 1 . .
C C21 0.06698(14) 0.7782(4) 0.14404(9) 0.0629(6) Uani d 1 . .
H H21 0.068238 0.909515 0.119155 0.075 Uiso calc 1 . .
C C22 0.00179(14) 0.6070(4) 0.13558(8) 0.0604(6) Uani d 1 . .
H H22 -0.041291 0.621884 0.105080 0.073 Uiso calc 1 . .
C C23 0.00027(14) 0.4133(4) 0.17233(9) 0.0615(6) Uani d 1 . .
H H23 -0.043770 0.295904 0.166720 0.074 Uiso calc 1 . .
C C24 0.06431(13) 0.3928(4) 0.21771(8) 0.0560(5) Uani d 1 . .
H H24 0.062616 0.261664 0.242604 0.067 Uiso calc 1 . .

loop_
_atom_site_aniso_label
_atom_site_aniso_U_11
_atom_site_aniso_U_22
_atom_site_aniso_U_33
_atom_site_aniso_U_12
_atom_site_aniso_U_13
_atom_site_aniso_U_23
O1 0.0396(7) 0.0458(8) 0.0471(7) 0.0057(5) -0.0012(5) -0.0064(6)
N1 0.0280(7) 0.0439(9) 0.0394(8) 0.0043(6) 0.0016(6) -0.0006(6)
N2 0.0327(8) 0.0442(10) 0.0541(9) 0.0063(7) -0.0017(7) -0.0042(8)
C1 0.0288(8) 0.0433(11) 0.0421(9) 0.0047(7) 0.0024(7) -0.0074(8)
C2 0.0424(10) 0.0542(13) 0.0484(10) 0.0055(8) -0.0016(8) 0.0019(9)
C3 0.0509(12) 0.0700(15) 0.0594(12) 0.0165(11) -0.0106(10) -0.0014(11)
C4 0.0377(11) 0.0919(19) 0.0655(14) 0.0170(11) -0.0134(10) -0.0196(13)
C5 0.0323(10) 0.0813(17) 0.0764(15) -0.0056(10) 0.0059(10) -0.0186(13)
C6 0.0347(10) 0.0522(12) 0.0546(11) 0.0009(8) 0.0049(8) -0.0066(9)
C7 0.0458(11) 0.0597(15) 0.0883(16) -0.0081(10) 0.0178(11) 0.0111(12)
C8 0.0501(12) 0.0761(16) 0.0671(14) 0.0056(11) 0.0159(11) 0.0298(12)
C9 0.0406(10) 0.0664(14) 0.0442(10) 0.0163(9) 0.0054(8) 0.0091(9)
C10 0.0643(14) 0.111(2) 0.0426(12) 0.0367(14) 0.0074(10) 0.0128(13)
C11 0.0844(18) 0.100(2) 0.0512(13) 0.0413(16) -0.0240(12) -0.0212(14)
C12 0.0869(17) 0.0678(17) 0.0667(15) 0.0146(13) -0.0276(13) -0.0133(13)
C13 0.0572(12) 0.0500(13) 0.0555(11) 0.0011(10) -0.0119(9) -0.0034(10)
C14 0.0361(9) 0.0467(11) 0.0383(9) 0.0116(8) -0.0016(7) -0.0012(8)
C15 0.0303(9) 0.0313(10) 0.0426(9) -0.0014(7) 0.0040(7) 0.0060(7)
C16A 0.0462(14) 0.059(2) 0.0434(16) 0.0085(12) -0.0024(12) -0.0052(12)
O2A 0.0512(16) 0.0880(18) 0.0608(13) -0.0095(11) -0.0077(11) 0.0062(12)
O3A 0.0725(13) 0.0623(14) 0.0582(14) -0.0012(10) -0.0185(10) 0.0066(9)
C17A 0.0507(13) 0.0610(16) 0.0478(12) -0.0030(11) -0.0066(10) -0.0008(10)
C18A 0.0424(15) 0.0576(18) 0.0472(12) -0.0003(11) 0.0034(11) -0.0026(11)
C16B 0.049(8) 0.072(9) 0.046(8) -0.012(7) -0.005(6) 0.002(7)
O2B 0.057(9) 0.080(11) 0.073(11) -0.020(8) -0.014(8) 0.011(9)
O3B 0.059(10) 0.081(10) 0.036(10) -0.028(8) -0.026(7) 0.004(7)
C17B 0.047(7) 0.067(8) 0.049(7) -0.005(6) -0.003(6) 0.006(6)
C18B 0.040(7) 0.054(10) 0.052(9) 0.003(7) 0.001(7) 0.003(8)
C19 0.0429(10) 0.0573(13) 0.0435(10) 0.0078(9) 0.0016(8) -0.0043(9)
C20 0.0494(12) 0.0588(14) 0.0636(12) -0.0038(10) -0.0007(10) 0.0036(11)
C21 0.0640(13) 0.0613(15) 0.0612(13) 0.0045(11) -0.0032(10) 0.0160(11)
C22 0.0593(13) 0.0677(16) 0.0506(12) 0.0040(11) -0.0116(10) 0.0032(11)
C23 0.0601(13) 0.0600(15) 0.0609(13) -0.0073(10) -0.0099(10) -0.0002(11)
C24 0.0619(13) 0.0567(14) 0.0477(11) 0.0019(10) -0.0014(9) 0.0089(9)

loop_
_atom_type_symbol
_atom_type_description
_atom_type_scat_dispersion_real
_atom_type_scat_dispersion_imag
_atom_type_scat_source
C C 0.0181 0.0091 'International Tables Vol C Tables 4.2.6.8 and 6.1.1.4'
H H 0.0000 0.0000 'International Tables Vol C Tables 4.2.6.8 and 6.1.1.4'
N N 0.0311 0.0180 'International Tables Vol C Tables 4.2.6.8 and 6.1.1.4'
O O 0.0492 0.0322 'International Tables Vol C Tables 4.2.6.8 and 6.1.1.4'

loop_
_geom_angle_atom_site_label_1
_geom_angle_atom_site_label_2
_geom_angle_atom_site_label_3
_geom_angle_site_symmetry_1
_geom_angle_site_symmetry_3
_geom_angle
_geom_angle_publ_flag
C15 N1 C14 . . 122.03(13) ?
C15 N1 C1 . . 119.74(13) ?
C14 N1 C1 . . 115.41(12) ?
C15 N2 H2A . . 120.0 ?
C15 N2 H2B . . 120.0 ?
H2A N2 H2B . . 120.0 ?
C15 N2 H2C . . 124(3) ?
H2A N2 H2C . . 114.3 ?
H2B N2 H2C . . 12.3 ?
C15 N2 H2D . . 110(2) ?
H2A N2 H2D . . 12.9 ?
H2B N2 H2D . . 128.9 ?
H2C N2 H2D . . 125(4) ?
C2 C1 C6 . . 121.56(16) ?
C2 C1 N1 . . 119.76(15) ?
C6 C1 N1 . . 118.67(15) ?
C3 C2 C1 . . 120.20(19) ?
C3 C2 H2 . . 119.9 ?
C1 C2 H2 . . 119.9 ?
C4 C3 C2 . . 119.4(2) ?
C4 C3 H3 . . 120.3 ?
C2 C3 H3 . . 120.3 ?
C3 C4 C5 . . 120.61(19) ?
C3 C4 H4 . . 119.7 ?
C5 C4 H4 . . 119.7 ?
C4 C5 C6 . . 121.0(2) ?
C4 C5 H5 . . 119.5 ?
C6 C5 H5 . . 119.5 ?
C1 C6 C5 . . 117.07(18) ?
C1 C6 C7 . . 122.28(16) ?
C5 C6 C7 . . 120.55(18) ?
C8 C7 C6 . . 126.9(2) ?
C8 C7 H7 . . 116.5 ?
C6 C7 H7 . . 116.5 ?
C7 C8 C9 . . 127.71(19) ?
C7 C8 H8 . . 116.1 ?
C9 C8 H8 . . 116.1 ?
C14 C9 C10 . . 116.4(2) ?
C14 C9 C8 . . 122.49(18) ?
C10 C9 C8 . . 121.1(2) ?
C11 C10 C9 . . 120.9(2) ?
C11 C10 H10 . . 119.5 ?
C9 C10 H10 . . 119.5 ?
C12 C11 C10 . . 120.6(2) ?
C12 C11 H11 . . 119.7 ?
C10 C11 H11 . . 119.7 ?
C11 C12 C13 . . 119.8(3) ?
C11 C12 H12 . . 120.1 ?
C13 C12 H12 . . 120.1 ?
C12 C13 C14 . . 120.4(2) ?
C12 C13 H13 . . 119.8 ?
C14 C13 H13 . . 119.8 ?
C13 C14 C9 . . 121.81(18) ?
C13 C14 N1 . . 119.37(17) ?
C9 C14 N1 . . 118.81(17) ?
O1 C15 N2 . . 121.19(16) ?
O1 C15 N1 . . 121.31(14) ?
N2 C15 N1 . . 117.50(15) ?
O2A C16A O3A . . 124.0(3) ?
O2A C16A C17A . . 124.7(3) ?
O3A C16A C17A . . 111.3(3) ?
C16A O3A H3A1 . . 109.2(17) ?
C18A C17A C16A . . 122.2(3) ?
C18A C17A H17A . . 118.9 ?
C16A C17A H17A . . 118.9 ?
C17A C18A C19 . . 126.6(2) ?
C17A C18A H18A . . 116.7 ?
C19 C18A H18A . . 116.7 ?
O2B C16B O3B . . 125(2) ?
O2B C16B C17B . . 121(2) ?
O3B C16B C17B . . 114.1(19) ?
C16B O2B H2B1 . . 109.5 ?
C18B C17B C16B . . 131.9(19) ?
C18B C17B H17B . . 114.0 ?
C16B C17B H17B . . 114.0 ?
C17B C18B C19 . . 116.7(18) ?
C17B C18B H18B . . 121.6 ?
C19 C18B H18B . . 121.6 ?
C20 C19 C24 . . 117.71(17) ?
C20 C19 C18A . . 117.9(2) ?
C24 C19 C18A . . 124.4(2) ?
C20 C19 C18B . . 144.1(9) ?
C24 C19 C18B . . 98.1(9) ?
C21 C20 C19 . . 121.2(2) ?
C21 C20 H20 . . 119.4 ?
C19 C20 H20 . . 119.4 ?
C22 C21 C20 . . 120.3(2) ?
C22 C21 H21 . . 119.8 ?
C20 C21 H21 . . 119.8 ?
C21 C22 C23 . . 119.65(19) ?
C21 C22 H22 . . 120.2 ?
C23 C22 H22 . . 120.2 ?
C22 C23 C24 . . 119.9(2) ?
C22 C23 H23 . . 120.1 ?
C24 C23 H23 . . 120.1 ?
C23 C24 C19 . . 121.20(19) ?
C23 C24 H24 . . 119.4 ?
C19 C24 H24 . . 119.4 ?

loop_
_geom_bond_atom_site_label_1
_geom_bond_atom_site_label_2
_geom_bond_site_symmetry_2
_geom_bond_distance
_geom_bond_publ_flag
O1 C15 . 1.2424(19) ?
N1 C15 . 1.366(2) ?
N1 C14 . 1.430(2) ?
N1 C1 . 1.437(2) ?
N2 C15 . 1.335(2) ?
N2 H2A . 0.8600 ?
N2 H2B . 0.8600 ?
N2 H2C . 0.87(4) ?
N2 H2D . 0.89(4) ?
C1 C2 . 1.377(2) ?
C1 C6 . 1.391(2) ?
C2 C3 . 1.377(2) ?
C2 H2 . 0.9300 ?
C3 C4 . 1.374(3) ?
C3 H3 . 0.9300 ?
C4 C5 . 1.378(3) ?
C4 H4 . 0.9300 ?
C5 C6 . 1.400(3) ?
C5 H5 . 0.9300 ?
C6 C7 . 1.454(3) ?
C7 C8 . 1.340(3) ?
C7 H7 . 0.9300 ?
C8 C9 . 1.450(3) ?
C8 H8 . 0.9300 ?
C9 C14 . 1.393(3) ?
C9 C10 . 1.410(3) ?
C10 C11 . 1.383(4) ?
C10 H10 . 0.9300 ?
C11 C12 . 1.364(4) ?
C11 H11 . 0.9300 ?
C12 C13 . 1.367(3) ?
C12 H12 . 0.9300 ?
C13 C14 . 1.376(3) ?
C13 H13 . 0.9300 ?
C16A O2A . 1.211(4) ?
C16A O3A . 1.329(4) ?
C16A C17A . 1.475(3) ?
O3A H3A1 . 1.001(17) ?
C17A C18A . 1.310(3) ?
C17A H17A . 0.9300 ?
C18A C19 . 1.474(3) ?
C18A H18A . 0.9300 ?
C16B O2B . 1.218(18) ?
C16B O3B . 1.346(18) ?
C16B C17B . 1.458(17) ?
O2B H2B1 . 0.8200 ?
C17B C18B . 1.303(17) ?
C17B H17B . 0.9300 ?
C18B C19 . 1.520(16) ?
C18B H18B . 0.9300 ?
C19 C20 . 1.378(3) ?
C19 C24 . 1.385(3) ?
C20 C21 . 1.378(3) ?
C20 H20 . 0.9300 ?
C21 C22 . 1.367(3) ?
C21 H21 . 0.9300 ?
C22 C23 . 1.372(3) ?
C22 H22 . 0.9300 ?
C23 C24 . 1.382(3) ?
C23 H23 . 0.9300 ?
C24 H24 . 0.9300 ?

loop_
_geom_hbond_atom_site_label_D
_geom_hbond_atom_site_label_H
_geom_hbond_atom_site_label_A
_geom_hbond_site_symmetry_A
_geom_hbond_distance_DH
_geom_hbond_distance_HA
_geom_hbond_distance_DA
_geom_hbond_angle_DHA
_geom_hbond_publ_flag
N2 H2A O1 3_656 0.86 2.17 2.987(2) 159.7 yes
N2 H2C O2A^a^ 3_666 0.87(4) 2.32(4) 3.091(3) 148(3) yes
N2 H2C O2B^b^ 3_666 0.87(4) 1.87(4) 2.63(2) 145(4) yes
N2 H2C O2A^a^ 3_666 0.87(4) 2.32(4) 3.091(3) 148(3) yes
N2 H2C O2B^b^ 3_666 0.87(4) 1.87(4) 2.63(2) 145(4) yes
N2 H2A O1 3_656 0.86 2.17 2.987(2) 159.7 yes
C13 H13 N2 1_565 0.93 2.69 3.469(3) 142.0 yes
O3A^a^ H3A1^a^ O1 . 1.001(17) 1.643(19) 2.623(2) 165(3) yes
O2B^b^ H2B1^b^ N2 3_666 0.82 1.99 2.63(2) 134.9 yes

loop_
_geom_torsion_atom_site_label_1
_geom_torsion_atom_site_label_2
_geom_torsion_atom_site_label_3
_geom_torsion_atom_site_label_4
_geom_torsion_site_symmetry_1
_geom_torsion_site_symmetry_2
_geom_torsion_site_symmetry_3
_geom_torsion_site_symmetry_4
_geom_torsion
_geom_torsion_publ_flag
C15 N1 C1 C2 . . . . -90.9(2) ?
C14 N1 C1 C2 . . . . 107.77(18) ?
C15 N1 C1 C6 . . . . 89.91(19) ?
C14 N1 C1 C6 . . . . -71.4(2) ?
C6 C1 C2 C3 . . . . -2.9(3) ?
N1 C1 C2 C3 . . . . 177.90(16) ?
C1 C2 C3 C4 . . . . -0.4(3) ?
C2 C3 C4 C5 . . . . 1.6(3) ?
C3 C4 C5 C6 . . . . 0.6(3) ?
C2 C1 C6 C5 . . . . 4.9(3) ?
N1 C1 C6 C5 . . . . -175.88(16) ?
C2 C1 C6 C7 . . . . -171.42(19) ?
N1 C1 C6 C7 . . . . 7.8(3) ?
C4 C5 C6 C1 . . . . -3.8(3) ?
C4 C5 C6 C7 . . . . 172.7(2) ?
C1 C6 C7 C8 . . . . 31.7(3) ?
C5 C6 C7 C8 . . . . -144.5(2) ?
C6 C7 C8 C9 . . . . -1.5(4) ?
C7 C8 C9 C14 . . . . -32.7(3) ?
C7 C8 C9 C10 . . . . 146.6(2) ?
C14 C9 C10 C11 . . . . 2.0(3) ?
C8 C9 C10 C11 . . . . -177.30(19) ?
C9 C10 C11 C12 . . . . -2.1(3) ?
C10 C11 C12 C13 . . . . 0.8(4) ?
C11 C12 C13 C14 . . . . 0.6(3) ?
C12 C13 C14 C9 . . . . -0.6(3) ?
C12 C13 C14 N1 . . . . -179.46(17) ?
C10 C9 C14 C13 . . . . -0.7(3) ?
C8 C9 C14 C13 . . . . 178.63(18) ?
C10 C9 C14 N1 . . . . 178.18(16) ?
C8 C9 C14 N1 . . . . -2.5(3) ?
C15 N1 C14 C13 . . . . 85.6(2) ?
C1 N1 C14 C13 . . . . -113.47(18) ?
C15 N1 C14 C9 . . . . -93.25(19) ?
C1 N1 C14 C9 . . . . 67.6(2) ?
C14 N1 C15 O1 . . . . 163.73(16) ?
C1 N1 C15 O1 . . . . 3.6(2) ?
C14 N1 C15 N2 . . . . -16.5(2) ?
C1 N1 C15 N2 . . . . -176.63(15) ?
O2A C16A C17A C18A . . . . -6.3(4) ?
O3A C16A C17A C18A . . . . 172.6(2) ?
C16A C17A C18A C19 . . . . -179.7(2) ?
O2B C16B C17B C18B . . . . -179(4) ?
O3B C16B C17B C18B . . . . 2(6) ?
C16B C17B C18B C19 . . . . -177(3) ?
C17A C18A C19 C20 . . . . -177.3(2) ?
C17A C18A C19 C24 . . . . 1.5(4) ?
C17B C18B C19 C20 . . . . -8(4) ?
C17B C18B C19 C24 . . . . 174(2) ?
C24 C19 C20 C21 . . . . -0.4(3) ?
C18A C19 C20 C21 . . . . 178.4(2) ?
C18B C19 C20 C21 . . . . -178.0(19) ?
C19 C20 C21 C22 . . . . 0.2(3) ?
C20 C21 C22 C23 . . . . -0.1(3) ?
C21 C22 C23 C24 . . . . 0.3(3) ?
C22 C23 C24 C19 . . . . -0.5(3) ?
C20 C19 C24 C23 . . . . 0.6(3) ?
C18A C19 C24 C23 . . . . -178.2(2) ?
C18B C19 C24 C23 . . . . 179.1(11) ?

_cod_database_fobs_code 2312149
